data_1528087
loop_
_publ_author_name
'Solov'eva, L.P.'
'Borisov, S.V.'

_publ_section_title
;
 Crystal structure of Li Al (Mo O4)2
;
_journal_name_full Kristallografiya
_journal_page_first 577
_journal_page_last 580
_journal_volume 15
_journal_year 1970
_chemical_formula_sum 'Al Li Mo2 O8'
_chemical_name_systematic 'Li Al (Mo O4)2'
_space_group_IT_number 2
_symmetry_space_group_name_Hall '-P 1'
_symmetry_space_group_name_H-M 'P -1'
_cell_angle_alpha 111
_cell_angle_beta 105
_cell_angle_gamma 90
_cell_formula_units_Z 2
_cell_length_a 7.1
_cell_length_b 7.25
_cell_length_c 6.67
_cell_volume 307.970
_citation_journal_id_ASTM KRISAJ
_cod_data_source_file Soloveva_KRISAJ_1970_1890.cif
_cod_data_source_block Al1Li1Mo2O8
_cod_original_cell_volume 307.9698
_cod_original_formula_sum 'Al1 Li1 Mo2 O8'
_cod_database_code 1528087

loop_
_symmetry_equiv_pos_as_xyz
x,y,z
-x,-y,-z

loop_
_atom_site_label
_atom_site_type_symbol
_atom_site_fract_x
_atom_site_fract_y
_atom_site_fract_z
_atom_site_occupancy
_atom_site_U_iso_or_equiv
Li1 Li+1 0.556 0.202 0.713 1 0.0
O3 O-2 0.2742 0.2317 0.7664 1 0.0
O7 O-2 0.1314 0.7795 0.1925 1 0.0
Mo2 Mo+6 0.4232 0.207 0.1678 1 0.0
Al1 Al+3 0.1002 0.8258 0.9132 1 0.0
O8 O-2 0.5161 0.1559 0.4087 1 0.0
O2 O-2 0.0422 0.5435 0.7351 1 0.0
O6 O-2 0.1544 0.1104 0.0835 1 0.0
O1 O-2 0.4237 0.4619 0.2557 1 0.0
O5 O-2 0.9441 0.1555 0.3829 1 0.0
O4 O-2 0.6234 0.1507 0.0283 1 0.0
Mo1 Mo+6 0.0335 0.2849 0.6776 1 0.0
